data_1540206
loop_
_publ_author_name
'Kanno, R.'
'Murata, K.'
'Takeda, Y.'
'Yamamoto, O.'

_publ_section_title
;
 Crystal structure of double chlorides, Na2MCl4 (M=Mg, Cr, Cd):
 correlation with ionic conductivity
;
_journal_name_full 'Solid State Ionics'
_journal_page_first 233
_journal_page_last 244
_journal_volume 39
_journal_year 1990
_chemical_formula_sum 'Cl4 Cr Na2'
_chemical_name_systematic 'Na2 Cr Cl4'
_space_group_IT_number 14
_symmetry_space_group_name_Hall '-P 2ybc'
_symmetry_space_group_name_H-M 'P 1 21/c 1'
_cell_angle_alpha 90
_cell_angle_beta 92.465
_cell_angle_gamma 90
_cell_formula_units_Z 2
_cell_length_a 3.9407
_cell_length_b 11.5905
_cell_length_c 6.9618
_cell_volume 317.684
_citation_journal_id_ASTM SSIOD3
_cod_data_source_file Kanno_SSIOD3_1990_1435.cif
_cod_data_source_block Cl4Cr1Na2
_cod_original_cell_volume 317.6838
_cod_original_formula_sum 'Cl4 Cr1 Na2'
_cod_database_code 1540206

loop_
_symmetry_equiv_pos_as_xyz
x,y,z
-x,y+1/2,-z+1/2
-x,-y,-z
x,-y-1/2,z-1/2

loop_
_atom_site_label
_atom_site_type_symbol
_atom_site_fract_x
_atom_site_fract_y
_atom_site_fract_z
_atom_site_occupancy
_atom_site_U_iso_or_equiv
Na1 Na+1 0.5153 0.179 0.4035 1 0.0
Cl1 Cl-1 0.0064 0.1963 0.121 1 0.0
Cr1 Cr+2 0 0 0 1 0.0
Cl2 Cl-1 0.4433 -0.0472 0.2479 1 0.0
